data_7701893
loop_
_publ_author_name
'Lin, Lixia'
'Lu, Liping'
'Du, Ran'
'Yuan, Caixia'
'Zhu, Miaoli'
'Fu, Xueqi'
'Xing, Shu'

_publ_section_title
;
 A Ce(III) complex potently inhibits the activity and expression of
 tyrosine phosphatase SHP-2
;
_journal_name_full 'Dalton Transactions'
_journal_paper_doi 10.1039/C9DT03200B
_journal_year 2019
_chemical_formula_moiety 'C22 H18 Ce N13 O11, 2(C H4 O)'
_chemical_formula_sum 'C24 H26 Ce N13 O13'
_chemical_formula_weight 844.70
_space_group_crystal_system monoclinic
_space_group_IT_number 15
_space_group_name_Hall '-C 2yc'
_space_group_name_H-M_alt 'C 1 2/c 1'
_atom_sites_solution_hydrogens mixed
_audit_creation_method SHELXL-2018/3
_audit_update_record
;
2019-10-25 deposited with the CCDC.	2019-11-13 downloaded from the CCDC.
;
_cell_angle_alpha 90
_cell_angle_beta 126.4469(11)
_cell_angle_gamma 90
_cell_formula_units_Z 4
_cell_length_a 23.8474(12)
_cell_length_b 9.3378(5)
_cell_length_c 18.2600(16)
_cell_measurement_reflns_used 5264
_cell_measurement_temperature 298(2)
_cell_measurement_theta_max 28.28
_cell_measurement_theta_min 3.09
_cell_volume 3270.9(4)
_computing_cell_refinement 'Bruker SAINT (Bruker, 2012)'
_computing_data_collection 'Bruker APEX2 (Bruker, 2012)'
_computing_data_reduction 'Bruker SAINT (Bruker, 2012)'
_computing_molecular_graphics 'SHELXL-2014 (Sheldrick, 2015a)'
_computing_publication_material 'Bruker SHELXTL'
_computing_structure_refinement 'SHELXL-2018/3 (Sheldrick, 2018)'
_computing_structure_solution 'SHELXS-97 (Sheldrick 2008)'
_diffrn_ambient_temperature 298(2)
_diffrn_measured_fraction_theta_full 0.987
_diffrn_measured_fraction_theta_max 0.982
_diffrn_measurement_device_type 'CCD area detector'
_diffrn_radiation_type MoK\a
_diffrn_radiation_wavelength 0.71073
_diffrn_reflns_av_R_equivalents 0.0596
_diffrn_reflns_av_unetI/netI 0.0634
_diffrn_reflns_Laue_measured_fraction_full 0.987
_diffrn_reflns_Laue_measured_fraction_max 0.982
_diffrn_reflns_limit_h_max 29
_diffrn_reflns_limit_h_min -29
_diffrn_reflns_limit_k_max 9
_diffrn_reflns_limit_k_min -11
_diffrn_reflns_limit_l_max 22
_diffrn_reflns_limit_l_min -22
_diffrn_reflns_number 12617
_diffrn_reflns_point_group_measured_fraction_full 0.987
_diffrn_reflns_point_group_measured_fraction_max 0.982
_diffrn_reflns_theta_full 25.242
_diffrn_reflns_theta_max 26.497
_diffrn_reflns_theta_min 3.092
_exptl_absorpt_coefficient_mu 1.476
_exptl_absorpt_correction_type multi-scan
_exptl_absorpt_process_details '<i>SADABS</i> (Bruker,2000)'
_exptl_crystal_colour yellow
_exptl_crystal_density_diffrn 1.715
_exptl_crystal_description block
_exptl_crystal_F_000 1692
_exptl_crystal_size_max 0.350
_exptl_crystal_size_mid 0.300
_exptl_crystal_size_min 0.300
_exptl_transmission_factor_max 0.7457
_exptl_transmission_factor_min 0.6523
_refine_diff_density_max 0.654
_refine_diff_density_min -0.586
_refine_diff_density_rms 0.104
_refine_ls_extinction_method none
_refine_ls_goodness_of_fit_ref 1.036
_refine_ls_hydrogen_treatment mixed
_refine_ls_matrix_type full
_refine_ls_number_parameters 241
_refine_ls_number_reflns 3331
_refine_ls_number_restraints 0
_refine_ls_restrained_S_all 1.036
_refine_ls_R_factor_all 0.0582
_refine_ls_R_factor_gt 0.0390
_refine_ls_shift/su_max 0.001
_refine_ls_shift/su_mean 0.000
_refine_ls_structure_factor_coef Fsqd
_refine_ls_weighting_details 'w=1/[\s^2^(Fo^2^)+(0.0041P)^2^+6.3085P] where P=(Fo^2^+2Fc^2^)/3'
_refine_ls_weighting_scheme calc
_refine_ls_wR_factor_gt 0.0534
_refine_ls_wR_factor_ref 0.0575
_reflns_Friedel_coverage 0.000
_reflns_number_gt 2717
_reflns_number_total 3331
_reflns_threshold_expression 'I > 2\s(I)'
_cod_data_source_file c9dt03200b2.cif
_cod_data_source_block DT-Ce
_cod_original_sg_symbol_H-M 'C 2/c'
_cod_database_code 7701893
_shelx_shelxl_version_number 2018/3
_shelx_space_group_comment
;
The symmetry employed for this shelxl refinement is uniquely defined
by the following loop, which should always be used as a source of
symmetry information in preference to the above space-group names.
They are only intended as comments.
;
_shelx_estimated_absorpt_t_min 0.626
_shelx_estimated_absorpt_t_max 0.666

loop_
_space_group_symop_operation_xyz
'x, y, z'
'-x, y, -z+1/2'
'x+1/2, y+1/2, z'
'-x+1/2, y+1/2, -z+1/2'
'-x, -y, -z'
'x, -y, z-1/2'
'-x+1/2, -y+1/2, -z'
'x+1/2, -y+1/2, z-1/2'

loop_
_atom_site_label
_atom_site_type_symbol
_atom_site_fract_x
_atom_site_fract_y
_atom_site_fract_z
_atom_site_U_iso_or_equiv
_atom_site_adp_type
_atom_site_occupancy
_atom_site_site_symmetry_order
_atom_site_calc_flag
_atom_site_refinement_flags_posn
_atom_site_refinement_flags_adp
_atom_site_refinement_flags_occupancy
Ce1 Ce 0.000000 0.63434(3) 0.250000 0.02334(9) Uani 1 2 d S T P
N1 N 0.10786(13) 0.6455(3) 0.23316(18) 0.0283(6) Uani 1 1 d . . .
N2 N 0.00369(15) 0.4523(3) 0.13578(19) 0.0279(7) Uani 1 1 d . . .
N3 N -0.04528(16) 0.3446(3) 0.0944(2) 0.0325(8) Uani 1 1 d . . .
H3 H -0.0398(18) 0.278(4) 0.068(2) 0.041(12) Uiso 1 1 d . . .
N4 N -0.14571(15) 0.1394(4) 0.0113(2) 0.0425(8) Uani 1 1 d . . .
N5 N -0.22231(17) 0.0726(4) 0.0784(3) 0.0523(10) Uani 1 1 d . . .
N6 N 0.09509(17) 0.7198(3) 0.4543(2) 0.0360(8) Uani 1 1 d . . .
N7 N 0.000000 0.9640(5) 0.250000 0.0339(11) Uani 1 2 d S T P
O1 O -0.08227(12) 0.4096(2) 0.17825(16) 0.0321(6) Uani 1 1 d . . .
O2 O 0.11746(12) 0.6638(3) 0.41347(16) 0.0414(7) Uani 1 1 d . . .
O3 O 0.03182(13) 0.7567(3) 0.40648(17) 0.0409(7) Uani 1 1 d . . .
O4 O 0.13326(15) 0.7369(3) 0.53703(19) 0.0608(9) Uani 1 1 d . . .
O5 O 0.05523(11) 0.8932(3) 0.28208(17) 0.0376(7) Uani 1 1 d . . .
O6 O 0.000000 1.0950(4) 0.250000 0.0505(11) Uani 1 2 d S T P
C1 C 0.10455(18) 0.5657(4) 0.1688(2) 0.0307(9) Uani 1 1 d . . .
C2 C 0.1527(2) 0.5794(4) 0.1503(3) 0.0431(11) Uani 1 1 d . . .
H2 H 0.148918 0.523768 0.105353 0.052 Uiso 1 1 calc R U .
C3 C 0.2065(2) 0.6770(5) 0.1995(3) 0.0521(12) Uani 1 1 d . . .
H3A H 0.239195 0.688754 0.187697 0.063 Uiso 1 1 calc R U .
C4 C 0.21081(19) 0.7556(5) 0.2657(3) 0.0458(11) Uani 1 1 d . . .
H4A H 0.247077 0.820280 0.300642 0.055 Uiso 1 1 calc R U .
C5 C 0.16061(18) 0.7376(4) 0.2799(3) 0.0358(9) Uani 1 1 d . . .
H5 H 0.163714 0.792784 0.324540 0.043 Uiso 1 1 calc R U .
C6 C 0.04966(18) 0.4589(4) 0.1214(2) 0.0314(9) Uani 1 1 d . . .
H6A H 0.048152 0.395876 0.080811 0.038 Uiso 1 1 calc R U .
C7 C -0.08616(18) 0.3291(3) 0.1222(2) 0.0280(8) Uani 1 1 d . . .
C8 C -0.13736(17) 0.2097(4) 0.0806(2) 0.0293(8) Uani 1 1 d . . .
C9 C -0.17536(19) 0.1768(4) 0.1129(3) 0.0406(10) Uani 1 1 d . . .
H9 H -0.167744 0.230130 0.161103 0.049 Uiso 1 1 calc R U .
C10 C -0.2305(2) 0.0028(5) 0.0096(3) 0.0543(12) Uani 1 1 d . . .
H10 H -0.263028 -0.070854 -0.017685 0.065 Uiso 1 1 calc R U .
C11 C -0.1928(2) 0.0345(5) -0.0233(3) 0.0544(12) Uani 1 1 d . . .
H11 H -0.200499 -0.019250 -0.071345 0.065 Uiso 1 1 calc R U .
O7 O 0.01882(19) 0.1361(4) 0.0529(3) 0.0758(10) Uani 1 1 d . . .
H7 H 0.021(5) 0.133(12) 0.006(7) 0.34(6) Uiso 1 1 d . . .
C12 C 0.0775(3) 0.0684(7) 0.1313(4) 0.096(2) Uani 1 1 d . . .
H12A H 0.115854 0.134463 0.162627 0.144 Uiso 1 1 calc R U .
H12B H 0.090442 -0.014044 0.113068 0.144 Uiso 1 1 calc R U .
H12C H 0.065837 0.039305 0.171167 0.144 Uiso 1 1 calc R U .

loop_
_atom_site_aniso_label
_atom_site_aniso_U_11
_atom_site_aniso_U_22
_atom_site_aniso_U_33
_atom_site_aniso_U_23
_atom_site_aniso_U_13
_atom_site_aniso_U_12
Ce1 0.02326(15) 0.02217(15) 0.02660(16) 0.000 0.01590(12) 0.000
N1 0.0233(14) 0.0298(17) 0.0329(17) 0.0018(16) 0.0172(13) -0.0014(15)
N2 0.0310(17) 0.0258(17) 0.0288(18) -0.0027(14) 0.0188(15) -0.0040(14)
N3 0.0379(18) 0.029(2) 0.0397(19) -0.0127(16) 0.0279(16) -0.0095(16)
N4 0.0389(18) 0.0373(19) 0.049(2) -0.0134(19) 0.0251(16) -0.0082(18)
N5 0.042(2) 0.047(2) 0.068(3) -0.005(2) 0.032(2) -0.0174(18)
N6 0.046(2) 0.0277(19) 0.033(2) -0.0016(16) 0.0223(18) -0.0049(16)
N7 0.041(3) 0.025(3) 0.035(3) 0.000 0.022(2) 0.000
O1 0.0366(15) 0.0271(15) 0.0390(16) -0.0068(12) 0.0261(13) -0.0057(11)
O2 0.0357(15) 0.0450(19) 0.0380(16) -0.0030(13) 0.0190(13) 0.0085(13)
O3 0.0329(15) 0.0463(18) 0.0403(17) -0.0011(14) 0.0200(14) 0.0070(13)
O4 0.061(2) 0.076(2) 0.0270(18) -0.0063(16) 0.0162(16) -0.0054(17)
O5 0.0285(13) 0.0294(16) 0.0518(17) 0.0027(13) 0.0222(13) 0.0025(12)
O6 0.048(2) 0.023(2) 0.061(3) 0.000 0.022(2) 0.000
C1 0.030(2) 0.031(2) 0.036(2) 0.0021(18) 0.0221(18) 0.0003(17)
C2 0.045(2) 0.053(3) 0.047(3) -0.005(2) 0.035(2) -0.004(2)
C3 0.036(2) 0.071(3) 0.062(3) 0.000(3) 0.036(2) -0.008(2)
C4 0.026(2) 0.052(3) 0.055(3) -0.003(2) 0.022(2) -0.009(2)
C5 0.028(2) 0.038(2) 0.038(2) -0.0038(19) 0.0172(18) -0.0036(18)
C6 0.040(2) 0.028(2) 0.035(2) -0.0054(18) 0.0272(19) -0.0045(18)
C7 0.034(2) 0.020(2) 0.032(2) 0.0030(16) 0.0209(18) 0.0030(16)
C8 0.026(2) 0.023(2) 0.034(2) -0.0012(17) 0.0152(17) -0.0022(16)
C9 0.038(2) 0.042(3) 0.044(3) -0.002(2) 0.026(2) -0.0052(19)
C10 0.035(2) 0.036(3) 0.073(4) -0.009(2) 0.021(2) -0.012(2)
C11 0.045(3) 0.043(3) 0.066(3) -0.026(2) 0.028(3) -0.014(2)
O7 0.087(3) 0.070(2) 0.092(3) -0.027(2) 0.065(2) -0.008(2)
C12 0.107(5) 0.105(5) 0.082(5) 0.011(4) 0.059(4) -0.007(4)

loop_
_atom_type_symbol
_atom_type_description
_atom_type_scat_dispersion_real
_atom_type_scat_dispersion_imag
_atom_type_scat_source
C C 0.0033 0.0016 'International Tables Vol C Tables 4.2.6.8 and 6.1.1.4'
H H 0.0000 0.0000 'International Tables Vol C Tables 4.2.6.8 and 6.1.1.4'
Ce Ce -0.2486 2.6331 'International Tables Vol C Tables 4.2.6.8 and 6.1.1.4'
N N 0.0061 0.0033 'International Tables Vol C Tables 4.2.6.8 and 6.1.1.4'
O O 0.0106 0.0060 'International Tables Vol C Tables 4.2.6.8 and 6.1.1.4'

loop_
_geom_angle_atom_site_label_1
_geom_angle_atom_site_label_2
_geom_angle_atom_site_label_3
_geom_angle
_geom_angle_site_symmetry_1
_geom_angle_site_symmetry_3
O2 Ce1 O2 167.97(11) . 2
O2 Ce1 O1 128.76(8) . .
O2 Ce1 O1 62.68(7) 2 .
O2 Ce1 O1 62.68(7) . 2
O2 Ce1 O1 128.76(8) 2 2
O1 Ce1 O1 74.11(10) . 2
O2 Ce1 O5 102.15(8) . 2
O2 Ce1 O5 66.31(8) 2 2
O1 Ce1 O5 119.52(7) . 2
O1 Ce1 O5 164.81(7) 2 2
O2 Ce1 O5 66.31(8) . .
O2 Ce1 O5 102.15(8) 2 .
O1 Ce1 O5 164.81(7) . .
O1 Ce1 O5 119.52(7) 2 .
O5 Ce1 O5 48.06(10) 2 .
O2 Ce1 N2 115.88(8) . .
O2 Ce1 N2 72.18(8) 2 .
O1 Ce1 N2 58.40(8) . .
O1 Ce1 N2 62.03(8) 2 .
O5 Ce1 N2 129.55(8) 2 .
O5 Ce1 N2 119.98(8) . .
O2 Ce1 N2 72.18(8) . 2
O2 Ce1 N2 115.88(8) 2 2
O1 Ce1 N2 62.03(8) . 2
O1 Ce1 N2 58.40(8) 2 2
O5 Ce1 N2 119.98(8) 2 2
O5 Ce1 N2 129.55(8) . 2
N2 Ce1 N2 103.05(12) . 2
O2 Ce1 O3 47.29(7) . .
O2 Ce1 O3 126.20(7) 2 .
O1 Ce1 O3 121.07(7) . .
O1 Ce1 O3 98.69(7) 2 .
O5 Ce1 O3 69.03(8) 2 .
O5 Ce1 O3 66.06(8) . .
N2 Ce1 O3 160.61(8) . .
N2 Ce1 O3 64.97(8) 2 .
O2 Ce1 O3 126.20(7) . 2
O2 Ce1 O3 47.30(7) 2 2
O1 Ce1 O3 98.70(7) . 2
O1 Ce1 O3 121.07(7) 2 2
O5 Ce1 O3 66.06(8) 2 2
O5 Ce1 O3 69.03(8) . 2
N2 Ce1 O3 64.97(8) . 2
N2 Ce1 O3 160.61(8) 2 2
O3 Ce1 O3 130.58(11) . 2
O2 Ce1 N1 71.83(8) . .
O2 Ce1 N1 107.69(8) 2 .
O1 Ce1 N1 116.24(8) . .
O1 Ce1 N1 67.54(8) 2 .
O5 Ce1 N1 108.31(8) 2 .
O5 Ce1 N1 67.48(8) . .
N2 Ce1 N1 59.01(8) . .
N2 Ce1 N1 124.17(8) 2 .
O3 Ce1 N1 113.66(8) . .
O3 Ce1 N1 64.36(8) 2 .
O2 Ce1 N1 107.69(8) . 2
O2 Ce1 N1 71.83(8) 2 2
O1 Ce1 N1 67.54(8) . 2
O1 Ce1 N1 116.24(8) 2 2
O5 Ce1 N1 67.48(8) 2 2
O5 Ce1 N1 108.31(8) . 2
N2 Ce1 N1 124.17(8) . 2
N2 Ce1 N1 59.01(8) 2 2
O3 Ce1 N1 64.36(8) . 2
O3 Ce1 N1 113.66(8) 2 2
N1 Ce1 N1 175.68(13) . 2
C5 N1 C1 117.2(3) . .
C5 N1 Ce1 122.7(2) . .
C1 N1 Ce1 119.8(2) . .
C6 N2 N3 118.5(3) . .
C6 N2 Ce1 123.4(2) . .
N3 N2 Ce1 118.1(2) . .
C7 N3 N2 116.1(3) . .
C7 N3 H3 122(2) . .
N2 N3 H3 119(2) . .
C8 N4 C11 114.8(3) . .
C10 N5 C9 114.8(4) . .
O4 N6 O2 121.2(3) . .
O4 N6 O3 121.6(3) . .
O2 N6 O3 117.2(3) . .
O6 N7 O5 121.5(2) . 2
O6 N7 O5 121.5(2) . .
O5 N7 O5 116.9(4) 2 .
C7 O1 Ce1 124.6(2) . .
N6 O2 Ce1 100.1(2) . .
N6 O3 Ce1 94.8(2) . .
N7 O5 Ce1 97.5(2) . .
N1 C1 C2 122.2(3) . .
N1 C1 C6 117.6(3) . .
C2 C1 C6 120.2(3) . .
C1 C2 C3 119.2(4) . .
C1 C2 H2 120.4 . .
C3 C2 H2 120.4 . .
C4 C3 C2 118.7(4) . .
C4 C3 H3A 120.6 . .
C2 C3 H3A 120.6 . .
C3 C4 C5 119.0(4) . .
C3 C4 H4A 120.5 . .
C5 C4 H4A 120.5 . .
N1 C5 C4 123.6(4) . .
N1 C5 H5 118.2 . .
C4 C5 H5 118.2 . .
N2 C6 C1 119.5(3) . .
N2 C6 H6A 120.3 . .
C1 C6 H6A 120.3 . .
O1 C7 N3 122.3(3) . .
O1 C7 C8 121.2(3) . .
N3 C7 C8 116.5(3) . .
N4 C8 C9 122.2(3) . .
N4 C8 C7 118.0(3) . .
C9 C8 C7 119.8(3) . .
N5 C9 C8 122.9(4) . .
N5 C9 H9 118.5 . .
C8 C9 H9 118.5 . .
N5 C10 C11 122.8(4) . .
N5 C10 H10 118.6 . .
C11 C10 H10 118.6 . .
N4 C11 C10 122.4(4) . .
N4 C11 H11 118.8 . .
C10 C11 H11 118.8 . .
C12 O7 H7 112(7) . .
O7 C12 H12A 109.5 . .
O7 C12 H12B 109.5 . .
H12A C12 H12B 109.5 . .
O7 C12 H12C 109.5 . .
H12A C12 H12C 109.5 . .
H12B C12 H12C 109.5 . .

loop_
_geom_bond_atom_site_label_1
_geom_bond_atom_site_label_2
_geom_bond_distance
_geom_bond_site_symmetry_2
Ce1 O2 2.626(2) .
Ce1 O2 2.626(2) 2
Ce1 O1 2.630(2) .
Ce1 O1 2.630(2) 2
Ce1 O5 2.646(2) 2
Ce1 O5 2.646(2) .
Ce1 N2 2.732(3) .
Ce1 N2 2.732(3) 2
Ce1 O3 2.733(3) .
Ce1 O3 2.733(3) 2
Ce1 N1 2.768(2) .
Ce1 N1 2.768(2) 2
N1 C5 1.332(4) .
N1 C1 1.353(4) .
N2 C6 1.272(4) .
N2 N3 1.377(4) .
N3 C7 1.348(4) .
N3 H3 0.84(4) .
N4 C8 1.332(4) .
N4 C11 1.333(5) .
N5 C10 1.322(5) .
N5 C9 1.327(4) .
N6 O4 1.226(4) .
N6 O2 1.260(3) .
N6 O3 1.262(4) .
N7 O6 1.223(5) .
N7 O5 1.264(3) 2
N7 O5 1.264(3) .
O1 C7 1.227(4) .
C1 C2 1.382(4) .
C1 C6 1.453(5) .
C2 C3 1.384(5) .
C2 H2 0.9300 .
C3 C4 1.364(5) .
C3 H3A 0.9300 .
C4 C5 1.378(5) .
C4 H4A 0.9300 .
C5 H5 0.9300 .
C6 H6A 0.9300 .
C7 C8 1.487(5) .
C8 C9 1.378(5) .
C9 H9 0.9300 .
C10 C11 1.377(6) .
C10 H10 0.9300 .
C11 H11 0.9300 .
O7 C12 1.424(6) .
O7 H7 0.89(10) .
C12 H12A 0.9600 .
C12 H12B 0.9600 .
C12 H12C 0.9600 .

loop_
_geom_hbond_atom_site_label_D
_geom_hbond_atom_site_label_H
_geom_hbond_atom_site_label_A
_geom_hbond_distance_DH
_geom_hbond_distance_HA
_geom_hbond_distance_DA
_geom_hbond_angle_DHA
_geom_hbond_site_symmetry_A
_geom_hbond_publ_flag
C12 H12C O5 0.96 2.58 3.504(6) 162.6 1_545 yes
O7 H7 O3 0.89(10) 2.23(10) 3.038(5) 150(10) 6_565 yes
C11 H11 O4 0.93 2.64 3.198(5) 119.4 2_545 yes
C10 H10 O2 0.93 2.49 3.330(5) 150.4 8_455 yes
C6 H6A O7 0.93 2.49 3.178(5) 130.7 . yes
C5 H5 O5 0.93 2.41 2.924(4) 115.0 . yes
C2 H2 O4 0.93 2.66 3.476(5) 147.0 6_565 yes
N3 H3 O7 0.84(4) 2.06(4) 2.843(5) 154(3) . yes
O7 H7 O3 0.89(10) 2.23(10) 3.038(5) 150(10) 6_565 yes
N3 H3 O7 0.84(4) 2.06(4) 2.843(5) 154(3) . yes

loop_
_geom_torsion_atom_site_label_1
_geom_torsion_atom_site_label_2
_geom_torsion_atom_site_label_3
_geom_torsion_atom_site_label_4
_geom_torsion
_geom_torsion_site_symmetry_1
C6 N2 N3 C7 170.5(3) .
Ce1 N2 N3 C7 -7.1(4) .
O4 N6 O2 Ce1 171.7(3) .
O3 N6 O2 Ce1 -7.9(3) .
O4 N6 O3 Ce1 -172.1(3) .
O2 N6 O3 Ce1 7.5(3) .
O6 N7 O5 Ce1 180.000(0) .
O5 N7 O5 Ce1 0.000(1) 2
C5 N1 C1 C2 -1.1(5) .
Ce1 N1 C1 C2 172.3(3) .
C5 N1 C1 C6 176.4(3) .
Ce1 N1 C1 C6 -10.2(4) .
N1 C1 C2 C3 0.6(6) .
C6 C1 C2 C3 -176.8(4) .
C1 C2 C3 C4 0.7(6) .
C2 C3 C4 C5 -1.5(6) .
C1 N1 C5 C4 0.4(5) .
Ce1 N1 C5 C4 -172.9(3) .
C3 C4 C5 N1 0.9(6) .
N3 N2 C6 C1 -176.0(3) .
Ce1 N2 C6 C1 1.5(4) .
N1 C1 C6 N2 6.0(5) .
C2 C1 C6 N2 -176.5(3) .
Ce1 O1 C7 N3 3.2(5) .
Ce1 O1 C7 C8 -176.0(2) .
N2 N3 C7 O1 3.0(5) .
N2 N3 C7 C8 -177.7(3) .
C11 N4 C8 C9 -0.8(5) .
C11 N4 C8 C7 -179.5(3) .
O1 C7 C8 N4 170.7(3) .
N3 C7 C8 N4 -8.6(5) .
O1 C7 C8 C9 -8.1(5) .
N3 C7 C8 C9 172.6(3) .
C10 N5 C9 C8 -0.5(6) .
N4 C8 C9 N5 0.7(6) .
C7 C8 C9 N5 179.4(3) .
C9 N5 C10 C11 0.6(6) .
C8 N4 C11 C10 0.8(6) .
N5 C10 C11 N4 -0.8(7) .
